data_7133468
loop_
_publ_author_name
'Wittmann, St&#xe9;phane'
'Deschamps, Elodie'
'Bournaud, Chlo&#xe9;e'
'Guillot, Regis'
'Bri&#xe8;re, Jean-Fran&#xe7;ois'
'Vo-Thanh, Giang'
'Toffano, Martial'

_publ_section_title
;
 Auto tandem triple cascade organocatalysis: access to bis-lactone and
 butenolide derivatives.
;
_journal_issue 69
_journal_name_full 'Chemical communications (Cambridge, England)'
_journal_page_first 9278
_journal_page_last 9281
_journal_paper_doi 10.1039/d4cc03029j
_journal_volume 60
_journal_year 2024
_chemical_formula_moiety 'C16 H16 O4'
_chemical_formula_sum 'C16 H16 O4'
_chemical_formula_weight 272.29
_space_group_crystal_system monoclinic
_space_group_IT_number 14
_space_group_name_Hall '-P 2yn'
_space_group_name_H-M_alt 'P 1 21/n 1'
_atom_sites_solution_hydrogens geom
_atom_sites_solution_primary difmap
_audit_creation_method SHELXL-2019/3
_audit_update_record
;
2024-04-22 deposited with the CCDC.	2024-08-07 downloaded from the CCDC.
;
_cell_angle_alpha 90
_cell_angle_beta 97.236(2)
_cell_angle_gamma 90
_cell_formula_units_Z 4
_cell_length_a 6.2670(4)
_cell_length_b 24.5964(17)
_cell_length_c 8.6870(6)
_cell_measurement_reflns_used 9936
_cell_measurement_temperature 100(1)
_cell_measurement_theta_max 32.58
_cell_measurement_theta_min 2.50
_cell_volume 1328.40(16)
_computing_cell_refinement 'Bruker SAINT'
_computing_data_collection 'Bruker APEX2'
_computing_data_reduction 'Bruker SAINT'
_computing_structure_refinement 'SHELXL-2019/2 (Sheldrick, 2019)'
_computing_structure_solution 'SHELXS-97 (Sheldrick 2008)'
_diffrn_ambient_temperature 100(1)
_diffrn_measured_fraction_theta_full 0.998
_diffrn_measured_fraction_theta_max 0.997
_diffrn_measurement_device_type 'Bruker VENTURE PHOTON100'
_diffrn_measurement_method '\f and \w scans'
_diffrn_radiation_type MoK\a
_diffrn_radiation_wavelength 0.71073
_diffrn_reflns_av_R_equivalents 0.1547
_diffrn_reflns_av_unetI/netI 0.1601
_diffrn_reflns_Laue_measured_fraction_full 0.998
_diffrn_reflns_Laue_measured_fraction_max 0.997
_diffrn_reflns_limit_h_max 9
_diffrn_reflns_limit_h_min -9
_diffrn_reflns_limit_k_max 37
_diffrn_reflns_limit_k_min -37
_diffrn_reflns_limit_l_max 13
_diffrn_reflns_limit_l_min -13
_diffrn_reflns_number 43783
_diffrn_reflns_point_group_measured_fraction_full 0.998
_diffrn_reflns_point_group_measured_fraction_max 0.997
_diffrn_reflns_theta_full 25.000
_diffrn_reflns_theta_max 32.640
_diffrn_reflns_theta_min 2.504
_exptl_absorpt_coefficient_mu 0.098
_exptl_absorpt_correction_T_max 0.9464
_exptl_absorpt_correction_T_min 0.8428
_exptl_absorpt_correction_type multi-scan
_exptl_absorpt_process_details 'Bruker APEX2'
_exptl_crystal_colour colorless
_exptl_crystal_density_diffrn 1.361
_exptl_crystal_description needle
_exptl_crystal_F_000 576
_exptl_crystal_size_max 0.120
_exptl_crystal_size_mid 0.050
_exptl_crystal_size_min 0.040
_refine_diff_density_max 0.444
_refine_diff_density_min -0.310
_refine_diff_density_rms 0.062
_refine_ls_extinction_method none
_refine_ls_goodness_of_fit_ref 1.011
_refine_ls_hydrogen_treatment constr
_refine_ls_matrix_type full
_refine_ls_number_parameters 183
_refine_ls_number_reflns 4855
_refine_ls_number_restraints 0
_refine_ls_restrained_S_all 1.011
_refine_ls_R_factor_all 0.1427
_refine_ls_R_factor_gt 0.0633
_refine_ls_shift/su_max 0.000
_refine_ls_shift/su_mean 0.000
_refine_ls_structure_factor_coef Fsqd
_refine_ls_weighting_details 'w=1/[\s^2^(Fo^2^)+(0.0653P)^2^] where P=(Fo^2^+2Fc^2^)/3'
_refine_ls_weighting_scheme calc
_refine_ls_wR_factor_gt 0.1161
_refine_ls_wR_factor_ref 0.1257
_reflns_Friedel_coverage 0.000
_reflns_number_gt 3046
_reflns_number_total 4855
_reflns_threshold_expression 'I > 2\s(I)'
_cod_data_source_file d4cc03029j2.cif
_cod_data_source_block 3aa
_cod_depositor_comments 'Adding full bibliography for 7133468.cif.'
_cod_original_sg_symbol_H-M 'P 21/n'
_cod_database_code 7133468
_shelx_space_group_comment
;
The symmetry employed for this shelxl refinement is uniquely defined
by the following loop, which should always be used as a source of
symmetry information in preference to the above space-group names.
They are only intended as comments.
;
_shelx_estimated_absorpt_t_min 0.988
_shelx_estimated_absorpt_t_max 0.996

loop_
_space_group_symop_operation_xyz
'x, y, z'
'-x+1/2, y+1/2, -z+1/2'
'-x, -y, -z'
'x-1/2, -y-1/2, z-1/2'

loop_
_atom_site_label
_atom_site_type_symbol
_atom_site_fract_x
_atom_site_fract_y
_atom_site_fract_z
_atom_site_U_iso_or_equiv
_atom_site_adp_type
_atom_site_occupancy
_atom_site_site_symmetry_order
_atom_site_calc_flag
_atom_site_refinement_flags_posn
_atom_site_refinement_flags_adp
_atom_site_refinement_flags_occupancy
_atom_site_disorder_assembly
_atom_site_disorder_group
C1 C 0.88326(17) 0.44363(5) 0.67026(13) 0.0124(2) Uani 1 1 d . . . . .
C2 C 0.56043(17) 0.39876(5) 0.65803(12) 0.0113(2) Uani 1 1 d . . . . .
H2 H 0.437058 0.414623 0.705447 0.014 Uiso 1 1 calc R U . . .
C3 C 0.57686(16) 0.42685(5) 0.50493(12) 0.0109(2) Uani 1 1 d . . . . .
C4 C 0.76353(17) 0.45405(5) 0.51724(13) 0.0121(2) Uani 1 1 d . . . . .
H4 H 0.810641 0.476510 0.439184 0.014 Uiso 1 1 calc R U . . .
C5 C 0.41140(17) 0.42493(5) 0.36920(12) 0.0109(2) Uani 1 1 d . . . . .
C6 C 0.45317(18) 0.44800(5) 0.22828(13) 0.0140(2) Uani 1 1 d . . . . .
H6 H 0.589476 0.463948 0.220556 0.017 Uiso 1 1 calc R U . . .
C7 C 0.29668(19) 0.44767(6) 0.10017(13) 0.0182(3) Uani 1 1 d . . . . .
H7 H 0.325800 0.463737 0.005574 0.022 Uiso 1 1 calc R U . . .
C8 C 0.09682(19) 0.42385(5) 0.10971(14) 0.0181(3) Uani 1 1 d . . . . .
H8 H -0.009784 0.423445 0.021684 0.022 Uiso 1 1 calc R U . . .
C9 C 0.05457(18) 0.40084(5) 0.24788(14) 0.0161(3) Uani 1 1 d . . . . .
H9 H -0.081079 0.384327 0.254235 0.019 Uiso 1 1 calc R U . . .
C10 C 0.20940(17) 0.40167(5) 0.37786(13) 0.0131(2) Uani 1 1 d . . . . .
H10 H 0.177740 0.386386 0.472826 0.016 Uiso 1 1 calc R U . . .
C11 C 0.53859(17) 0.33708(5) 0.65423(12) 0.0114(2) Uani 1 1 d . . . . .
H11 H 0.416080 0.328421 0.572654 0.014 Uiso 1 1 calc R U . . .
C12 C 0.73219(17) 0.30758(5) 0.60956(13) 0.0132(2) Uani 1 1 d . . . . .
C13 C 0.56798(18) 0.25057(6) 0.76759(14) 0.0177(3) Uani 1 1 d . . . . .
H13A H 0.612699 0.230108 0.864420 0.021 Uiso 1 1 calc R U . . .
H13B H 0.451638 0.230206 0.704778 0.021 Uiso 1 1 calc R U . . .
C14 C 0.49160(17) 0.30766(5) 0.80441(13) 0.0129(2) Uani 1 1 d . . . . .
C15 C 0.25190(18) 0.30898(6) 0.82309(16) 0.0218(3) Uani 1 1 d . . . . .
H15A H 0.227919 0.289136 0.917214 0.033 Uiso 1 1 calc R U . . .
H15B H 0.169100 0.291878 0.732690 0.033 Uiso 1 1 calc R U . . .
H15C H 0.205292 0.346791 0.831334 0.033 Uiso 1 1 calc R U . . .
C16 C 0.62519(19) 0.32864(6) 0.95154(13) 0.0175(3) Uani 1 1 d . . . . .
H16A H 0.584539 0.366290 0.970501 0.026 Uiso 1 1 calc R U . . .
H16B H 0.778216 0.327145 0.938702 0.026 Uiso 1 1 calc R U . . .
H16C H 0.598569 0.305937 1.039858 0.026 Uiso 1 1 calc R U . . .
O1 O 1.06235(12) 0.45748(4) 0.72466(10) 0.0168(2) Uani 1 1 d . . . . .
O2 O 0.75949(12) 0.41262(4) 0.75388(9) 0.01291(18) Uani 1 1 d . . . . .
O3 O 0.85834(14) 0.32174(4) 0.52336(10) 0.0190(2) Uani 1 1 d . . . . .
O4 O 0.75046(13) 0.25846(4) 0.68040(10) 0.0180(2) Uani 1 1 d . . . . .

loop_
_atom_site_aniso_label
_atom_site_aniso_U_11
_atom_site_aniso_U_22
_atom_site_aniso_U_33
_atom_site_aniso_U_23
_atom_site_aniso_U_13
_atom_site_aniso_U_12
C1 0.0132(5) 0.0123(6) 0.0116(5) 0.0003(4) 0.0019(4) 0.0013(4)
C2 0.0097(4) 0.0133(6) 0.0103(4) -0.0005(4) -0.0008(3) -0.0004(4)
C3 0.0133(5) 0.0100(6) 0.0094(4) 0.0010(4) 0.0012(4) 0.0029(4)
C4 0.0140(5) 0.0117(6) 0.0102(4) 0.0017(4) 0.0001(4) 0.0009(4)
C5 0.0119(5) 0.0100(6) 0.0107(5) -0.0007(4) 0.0009(4) 0.0008(4)
C6 0.0140(5) 0.0151(6) 0.0127(5) 0.0014(4) 0.0008(4) -0.0015(4)
C7 0.0211(6) 0.0219(7) 0.0108(5) 0.0016(5) -0.0007(4) 0.0014(5)
C8 0.0181(5) 0.0191(7) 0.0154(5) -0.0026(5) -0.0048(4) 0.0023(5)
C9 0.0127(5) 0.0181(7) 0.0170(5) -0.0020(5) -0.0003(4) -0.0006(4)
C10 0.0127(5) 0.0133(6) 0.0135(5) -0.0001(4) 0.0019(4) 0.0009(4)
C11 0.0110(5) 0.0115(6) 0.0114(4) 0.0005(4) 0.0011(4) -0.0009(4)
C12 0.0151(5) 0.0108(6) 0.0134(5) -0.0011(4) 0.0011(4) -0.0006(4)
C13 0.0168(5) 0.0151(7) 0.0215(6) 0.0048(5) 0.0038(4) -0.0030(5)
C14 0.0110(5) 0.0139(6) 0.0139(5) 0.0050(4) 0.0027(4) 0.0000(4)
C15 0.0133(5) 0.0271(8) 0.0255(6) 0.0108(6) 0.0045(4) -0.0002(5)
C16 0.0187(5) 0.0212(7) 0.0123(5) 0.0035(5) 0.0010(4) -0.0009(5)
O1 0.0141(4) 0.0191(5) 0.0162(4) 0.0016(4) -0.0020(3) -0.0032(3)
O2 0.0116(3) 0.0151(5) 0.0112(3) 0.0003(3) -0.0018(3) -0.0048(3)
O3 0.0204(4) 0.0189(5) 0.0195(4) 0.0005(4) 0.0098(3) 0.0018(4)
O4 0.0202(4) 0.0128(5) 0.0220(4) 0.0025(4) 0.0064(3) 0.0020(3)

loop_
_atom_type_symbol
_atom_type_description
_atom_type_scat_dispersion_real
_atom_type_scat_dispersion_imag
_atom_type_scat_source
C C 0.0033 0.0016 'International Tables Vol C Tables 4.2.6.8 and 6.1.1.4'
H H 0.0000 0.0000 'International Tables Vol C Tables 4.2.6.8 and 6.1.1.4'
O O 0.0106 0.0060 'International Tables Vol C Tables 4.2.6.8 and 6.1.1.4'

loop_
_geom_angle_atom_site_label_1
_geom_angle_atom_site_label_2
_geom_angle_atom_site_label_3
_geom_angle
_geom_angle_site_symmetry_1
_geom_angle_site_symmetry_3
_geom_angle_publ_flag
O1 C1 O2 120.80(10) . . ?
O1 C1 C4 130.46(11) . . ?
O2 C1 C4 108.74(9) . . ?
O2 C2 C3 104.38(9) . . ?
O2 C2 C11 108.36(8) . . ?
C3 C2 C11 116.84(9) . . ?
O2 C2 H2 109.0 . . ?
C3 C2 H2 109.0 . . ?
C11 C2 H2 109.0 . . ?
C4 C3 C5 126.92(11) . . ?
C4 C3 C2 108.24(9) . . ?
C5 C3 C2 124.82(10) . . ?
C3 C4 C1 109.11(10) . . ?
C3 C4 H4 125.4 . . ?
C1 C4 H4 125.4 . . ?
C10 C5 C6 118.78(10) . . ?
C10 C5 C3 121.44(10) . . ?
C6 C5 C3 119.77(10) . . ?
C7 C6 C5 120.43(11) . . ?
C7 C6 H6 119.8 . . ?
C5 C6 H6 119.8 . . ?
C6 C7 C8 120.27(11) . . ?
C6 C7 H7 119.9 . . ?
C8 C7 H7 119.9 . . ?
C9 C8 C7 119.69(10) . . ?
C9 C8 H8 120.2 . . ?
C7 C8 H8 120.2 . . ?
C8 C9 C10 120.51(11) . . ?
C8 C9 H9 119.7 . . ?
C10 C9 H9 119.7 . . ?
C9 C10 C5 120.31(11) . . ?
C9 C10 H10 119.8 . . ?
C5 C10 H10 119.8 . . ?
C12 C11 C2 114.35(9) . . ?
C12 C11 C14 103.67(9) . . ?
C2 C11 C14 118.18(9) . . ?
C12 C11 H11 106.6 . . ?
C2 C11 H11 106.6 . . ?
C14 C11 H11 106.6 . . ?
O3 C12 O4 120.99(11) . . ?
O3 C12 C11 129.28(11) . . ?
O4 C12 C11 109.72(10) . . ?
O4 C13 C14 105.80(10) . . ?
O4 C13 H13A 110.6 . . ?
C14 C13 H13A 110.6 . . ?
O4 C13 H13B 110.6 . . ?
C14 C13 H13B 110.6 . . ?
H13A C13 H13B 108.7 . . ?
C16 C14 C13 109.40(9) . . ?
C16 C14 C15 110.23(11) . . ?
C13 C14 C15 112.24(11) . . ?
C16 C14 C11 113.82(10) . . ?
C13 C14 C11 98.90(10) . . ?
C15 C14 C11 111.81(9) . . ?
C14 C15 H15A 109.5 . . ?
C14 C15 H15B 109.5 . . ?
H15A C15 H15B 109.5 . . ?
C14 C15 H15C 109.5 . . ?
H15A C15 H15C 109.5 . . ?
H15B C15 H15C 109.5 . . ?
C14 C16 H16A 109.5 . . ?
C14 C16 H16B 109.5 . . ?
H16A C16 H16B 109.5 . . ?
C14 C16 H16C 109.5 . . ?
H16A C16 H16C 109.5 . . ?
H16B C16 H16C 109.5 . . ?
C1 O2 C2 109.39(8) . . ?
C12 O4 C13 109.08(9) . . ?

loop_
_geom_bond_atom_site_label_1
_geom_bond_atom_site_label_2
_geom_bond_distance
_geom_bond_site_symmetry_2
_geom_bond_publ_flag
C1 O1 1.2106(13) . ?
C1 O2 1.3612(14) . ?
C1 C4 1.4644(14) . ?
C2 O2 1.4505(11) . ?
C2 C3 1.5137(16) . ?
C2 C11 1.5232(17) . ?
C2 H2 1.0000 . ?
C3 C4 1.3402(16) . ?
C3 C5 1.4696(14) . ?
C4 H4 0.9500 . ?
C5 C10 1.3998(15) . ?
C5 C6 1.4035(16) . ?
C6 C7 1.3876(14) . ?
C6 H6 0.9500 . ?
C7 C8 1.3947(18) . ?
C7 H7 0.9500 . ?
C8 C9 1.3825(18) . ?
C8 H8 0.9500 . ?
C9 C10 1.3932(14) . ?
C9 H9 0.9500 . ?
C10 H10 0.9500 . ?
C11 C12 1.5059(16) . ?
C11 C14 1.5521(16) . ?
C11 H11 1.0000 . ?
C12 O3 1.2067(14) . ?
C12 O4 1.3543(15) . ?
C13 O4 1.4619(15) . ?
C13 C14 1.5301(19) . ?
C13 H13A 0.9900 . ?
C13 H13B 0.9900 . ?
C14 C16 1.5268(16) . ?
C14 C15 1.5315(15) . ?
C15 H15A 0.9800 . ?
C15 H15B 0.9800 . ?
C15 H15C 0.9800 . ?
C16 H16A 0.9800 . ?
C16 H16B 0.9800 . ?
C16 H16C 0.9800 . ?
